data_4072167
loop_
_publ_author_name
'Wolf, Joffrey'
'Poli, Rinaldo'
'Xie, Jian-Hua'
'Nichols, Jason'
'Xi, Bin'
'Zavalij, Peter'
'Doyle, Michael P.'

_publ_section_title
;
 Removal of Metal&#x2212;Metal Bonding in a Dimetallic Paddlewheel
 Complex: Molecular and Electronic Structure of Bis(phenyl) Dirhodium(III)
 Carboxamidate Compounds
;
_journal_issue 22
_journal_name_full Organometallics
_journal_page_first 5836
_journal_paper_doi 10.1021/om800631b
_journal_volume 27
_journal_year 2008
_chemical_formula_moiety 'C32 H42 N4 O4 Rh2'
_chemical_formula_sum 'C32 H42 N4 O4 Rh2'
_chemical_formula_weight 752.52
_chemical_name_systematic
; 
Bis-\s-(phenyl)-tetrakis-\m-(valerolactamato)-dirhodium(III) 
;
_space_group_IT_number 14
_symmetry_cell_setting monoclinic
_symmetry_space_group_name_Hall '-P 2yn'
_symmetry_space_group_name_H-M 'P 1 21/n 1'
_atom_sites_solution_hydrogens geom
_atom_sites_solution_primary direct
_atom_sites_solution_secondary difmap
_audit_creation_method 'SHELXL-97 & ZCIF'
_cell_angle_alpha 90.00
_cell_angle_beta 90.1910(10)
_cell_angle_gamma 90.00
_cell_formula_units_Z 2
_cell_length_a 8.3492(6)
_cell_length_b 12.2916(8)
_cell_length_c 14.5016(10)
_cell_measurement_reflns_used 7232
_cell_measurement_temperature 220(2)
_cell_measurement_theta_max 28.3
_cell_measurement_theta_min 2.2
_cell_volume 1488.22(18)
_computing_cell_refinement 'SAINT (Bruker, 1999)'
_computing_data_collection 'SMART (Bruker, 1999)'
_computing_data_reduction SAINT
_computing_molecular_graphics 'XSHEL (Bruker, 1999)'
_computing_publication_material SHELXL-97
_computing_structure_refinement 'SHELXL-97 (Sheldrick, 1997)'
_computing_structure_solution 'SHELXS-97 (Sheldrick, 1990)'
_diffrn_ambient_temperature 220(2)
_diffrn_detector 'CCD area detector'
_diffrn_detector_area_resol_mean 8.33
_diffrn_detector_type 'Bruker Smart1000'
_diffrn_measured_fraction_theta_full 0.999
_diffrn_measured_fraction_theta_max 0.999
_diffrn_measurement_details 606,606,606,1206
_diffrn_measurement_device_type 'three-circle diffractometer'
_diffrn_measurement_method '\w and \f scans'
_diffrn_measurement_specimen_support 'cactus needle'
_diffrn_orient_matrix_type standard
_diffrn_orient_matrix_UB_11 0.0045743
_diffrn_orient_matrix_UB_12 -0.0505807
_diffrn_orient_matrix_UB_13 -0.0539231
_diffrn_orient_matrix_UB_21 -0.1196534
_diffrn_orient_matrix_UB_22 -0.0005833
_diffrn_orient_matrix_UB_23 -0.0032236
_diffrn_orient_matrix_UB_31 0.0026008
_diffrn_orient_matrix_UB_32 0.0637168
_diffrn_orient_matrix_UB_33 -0.0428571
_diffrn_radiation_monochromator graphite
_diffrn_radiation_source 'fine-focus sealed tube'
_diffrn_radiation_type MoK\a
_diffrn_radiation_wavelength 0.71073
_diffrn_reflns_av_R_equivalents 0.0273
_diffrn_reflns_av_sigmaI/netI 0.0229
_diffrn_reflns_limit_h_max 10
_diffrn_reflns_limit_h_min -10
_diffrn_reflns_limit_k_max 15
_diffrn_reflns_limit_k_min -15
_diffrn_reflns_limit_l_max 18
_diffrn_reflns_limit_l_min -18
_diffrn_reflns_number 13641
_diffrn_reflns_theta_full 27.51
_diffrn_reflns_theta_max 27.51
_diffrn_reflns_theta_min 2.17
_diffrn_source_current 30
_diffrn_source_voltage 50
_diffrn_standards_decay_% 0.00
_exptl_absorpt_coefficient_mu 1.153
_exptl_absorpt_correction_T_max 0.944
_exptl_absorpt_correction_T_min 0.807
_exptl_absorpt_correction_type multi-scan
_exptl_absorpt_process_details 'SADABS (Sheldrick, 1996)'
_exptl_crystal_colour dark-yellow
_exptl_crystal_density_diffrn 1.679
_exptl_crystal_density_method not-measured
_exptl_crystal_description prism
_exptl_crystal_F_000 768
_exptl_crystal_id 'Doyle/Wolf new crystals from WJ483 (redoing 1358) - new crystal #6 c*.*'
_exptl_crystal_size_max 0.22
_exptl_crystal_size_mid 0.15
_exptl_crystal_size_min 0.05
_refine_diff_density_max 1.162
_refine_diff_density_min -0.591
_refine_diff_density_rms 0.140
_refine_ls_extinction_method none
_refine_ls_goodness_of_fit_ref 1.000
_refine_ls_hydrogen_treatment constr
_refine_ls_matrix_type full
_refine_ls_number_parameters 215
_refine_ls_number_reflns 3399
_refine_ls_number_restraints 40
_refine_ls_restrained_S_all 0.996
_refine_ls_R_factor_all 0.0401
_refine_ls_R_factor_gt 0.0327
_refine_ls_shift/su_max 0.001
_refine_ls_shift/su_mean 0.000
_refine_ls_structure_factor_coef Fsqd
_refine_ls_weighting_details 'w=1/[\s^2^(Fo^2^)+(0.03P)^2^+5.4P], P=(max(Fo^2^,0)+2Fc^2^)/3'
_refine_ls_weighting_scheme calc
_refine_ls_wR_factor_gt 0.0840
_refine_ls_wR_factor_ref 0.0870
_reflns_number_gt 2924
_reflns_number_total 3399
_reflns_threshold_expression >2sigma(I)
_cod_data_source_file om800631b_si_002.cif
_cod_data_source_block 3b
_cod_depositor_comments
;
The following automatic conversions were performed:

'_symmetry_cell_setting' value 'Monoclinic' changed to 'monoclinic'
according to /home/saulius/struct/CIF-dictionaries/cif_core.dic
dictionary named 'cif_core.dic' version 2.4.1 from 2010-06-29.

Automatic conversion script
Id: cif_fix_values 1715 2011-07-08 13:25:40Z adriana 
;
_cod_original_sg_symbol_H-M P21/n
_cod_database_code 4072167
_diffrn_measurement_total_frames-ccd 3024
_diffrn_measurement_frame_width-ccd 0.3
_diffrn_detector_distance-ccd 4.939
_diffrn_measurement_frame_time-ccd 33
_diffrn_measurement_total_time-ccd 33.73
_diffrn_measurement_frame_size-ccd 512

loop_
_symmetry_equiv_pos_as_xyz
'x, y, z'
'-x+1/2, y+1/2, -z+1/2'
'-x, -y, -z'
'x-1/2, -y-1/2, z-1/2'

loop_
_atom_site_label
_atom_site_type_symbol
_atom_site_fract_x
_atom_site_fract_y
_atom_site_fract_z
_atom_site_U_iso_or_equiv
_atom_site_adp_type
_atom_site_occupancy
_atom_site_symmetry_multiplicity
_atom_site_calc_flag
_atom_site_refinement_flags
_atom_site_disorder_assembly
_atom_site_disorder_group
Rh1 Rh 0.51711(3) 0.404978(19) 0.469330(17) 0.02524(9) Uani 1 1 d . . .
O1 O 0.2700(3) 0.5128(2) 0.56475(19) 0.0399(6) Uani 1 1 d U . .
N1 N 0.3079(3) 0.3419(2) 0.5089(2) 0.0312(6) Uani 1 1 d U . .
C11 C 0.2211(4) 0.4144(3) 0.5514(2) 0.0316(7) Uani 1 1 d U A .
C12 C 0.0595(4) 0.3926(3) 0.5874(3) 0.0377(8) Uani 0.705(10) 1 d PDU A 1
H12A H -0.0182 0.4350 0.5516 0.045 Uiso 0.705(10) 1 calc PR A 1
H12B H 0.0544 0.4177 0.6515 0.045 Uiso 0.705(10) 1 calc PR A 1
C13 C 0.0106(8) 0.2717(5) 0.5840(5) 0.0457(16) Uani 0.705(10) 1 d PDU A 1
H13A H 0.0483 0.2358 0.6404 0.055 Uiso 0.705(10) 1 calc PR A 1
H13B H -0.1066 0.2668 0.5829 0.055 Uiso 0.705(10) 1 calc PR A 1
C14 C 0.0760(8) 0.2123(6) 0.5022(6) 0.053(2) Uani 0.705(10) 1 d PDU A 1
H14A H 0.0304 0.2421 0.4453 0.064 Uiso 0.705(10) 1 calc PR A 1
H14B H 0.0480 0.1349 0.5058 0.064 Uiso 0.705(10) 1 calc PR A 1
C15 C 0.2575(8) 0.2258(8) 0.5024(5) 0.0416(18) Uani 0.705(10) 1 d PDU A 1
H15A H 0.3027 0.1856 0.5547 0.050 Uiso 0.705(10) 1 calc PR A 1
H15B H 0.3010 0.1943 0.4457 0.050 Uiso 0.705(10) 1 calc PR A 1
C12A C 0.0595(4) 0.3926(3) 0.5874(3) 0.0377(8) Uani 0.295(10) 1 d PD A 2
H12C H -0.0091 0.4554 0.5744 0.045 Uiso 0.295(10) 1 calc PR A 2
H12D H 0.0659 0.3842 0.6545 0.045 Uiso 0.295(10) 1 calc PR A 2
C13A C -0.0182(15) 0.2906(9) 0.5461(12) 0.0457(16) Uani 0.295(10) 1 d PD A 2
H13C H -0.1076 0.2675 0.5851 0.055 Uiso 0.295(10) 1 calc PR A 2
H13D H -0.0608 0.3075 0.4847 0.055 Uiso 0.295(10) 1 calc PR A 2
C14A C 0.101(2) 0.1998(11) 0.5388(14) 0.053(2) Uani 0.295(10) 1 d PD A 2
H14C H 0.0507 0.1344 0.5132 0.064 Uiso 0.295(10) 1 calc PR A 2
H14D H 0.1460 0.1822 0.5995 0.064 Uiso 0.295(10) 1 calc PR A 2
C15A C 0.231(2) 0.242(2) 0.4743(15) 0.0416(18) Uani 0.295(10) 1 d PD A 2
H15C H 0.3133 0.1858 0.4666 0.050 Uiso 0.295(10) 1 calc PR A 2
H15D H 0.1842 0.2568 0.4136 0.050 Uiso 0.295(10) 1 calc PR A 2
O2 O 0.3953(3) 0.63038(19) 0.40106(16) 0.0333(5) Uani 1 1 d U . .
N2 N 0.4088(4) 0.4538(2) 0.35106(19) 0.0320(6) Uani 1 1 d U . .
C21 C 0.3676(4) 0.5556(3) 0.3407(2) 0.0281(7) Uani 1 1 d U A .
C22 C 0.2847(5) 0.5954(3) 0.2540(2) 0.0341(8) Uani 0.886(11) 1 d PDU A 1
H22A H 0.1864 0.6332 0.2723 0.041 Uiso 0.886(11) 1 calc PR A 1
H22B H 0.3544 0.6491 0.2245 0.041 Uiso 0.886(11) 1 calc PR A 1
C23 C 0.2409(9) 0.5111(4) 0.1832(4) 0.0560(18) Uani 0.886(11) 1 d PDU A 1
H23A H 0.3298 0.5012 0.1400 0.067 Uiso 0.886(11) 1 calc PR A 1
H23B H 0.1468 0.5352 0.1481 0.067 Uiso 0.886(11) 1 calc PR A 1
C24 C 0.2047(8) 0.4046(4) 0.2312(4) 0.0490(15) Uani 0.886(11) 1 d PDU A 1
H24A H 0.1764 0.3485 0.1859 0.059 Uiso 0.886(11) 1 calc PR A 1
H24B H 0.1150 0.4135 0.2740 0.059 Uiso 0.886(11) 1 calc PR A 1
C25 C 0.3558(18) 0.3727(11) 0.2832(6) 0.055(3) Uani 0.886(11) 1 d PDU A 1
H25A H 0.3367 0.3036 0.3151 0.066 Uiso 0.886(11) 1 calc PR A 1
H25B H 0.4421 0.3609 0.2387 0.066 Uiso 0.886(11) 1 calc PR A 1
C22A C 0.2847(5) 0.5954(3) 0.2540(2) 0.0341(8) Uani 0.114(11) 1 d PD A 2
H22C H 0.2197 0.6591 0.2697 0.041 Uiso 0.114(11) 1 calc PR A 2
H22D H 0.3665 0.6189 0.2100 0.041 Uiso 0.114(11) 1 calc PR A 2
C23A C 0.179(4) 0.513(2) 0.208(3) 0.0560(18) Uani 0.114(11) 1 d PD A 2
H23C H 0.1425 0.5400 0.1476 0.067 Uiso 0.114(11) 1 calc PR A 2
H23D H 0.0845 0.4980 0.2457 0.067 Uiso 0.114(11) 1 calc PR A 2
C24A C 0.276(6) 0.4099(19) 0.195(3) 0.0490(15) Uani 0.114(11) 1 d PD A 2
H24C H 0.3716 0.4246 0.1582 0.059 Uiso 0.114(11) 1 calc PR A 2
H24D H 0.2122 0.3539 0.1642 0.059 Uiso 0.114(11) 1 calc PR A 2
C25A C 0.324(18) 0.373(10) 0.291(5) 0.055(3) Uani 0.114(11) 1 d PD A 2
H25C H 0.2263 0.3494 0.3237 0.066 Uiso 0.114(11) 1 calc PR A 2
H25D H 0.3925 0.3084 0.2853 0.066 Uiso 0.114(11) 1 calc PR A 2
C31 C 0.6315(4) 0.2772(3) 0.4159(2) 0.0323(7) Uani 1 1 d . . .
C32 C 0.6304(5) 0.1786(3) 0.4628(3) 0.0401(9) Uani 1 1 d . A .
H32 H 0.5814 0.1731 0.5208 0.044(12) Uiso 1 1 calc R . .
C33 C 0.7034(6) 0.0872(3) 0.4224(4) 0.0536(12) Uani 1 1 d . . .
H33 H 0.7008 0.0200 0.4534 0.065(15) Uiso 1 1 calc R A .
C34 C 0.7779(6) 0.0944(4) 0.3391(4) 0.0595(14) Uani 1 1 d . A .
H34 H 0.8231 0.0322 0.3120 0.061(14) Uiso 1 1 calc R . .
C35 C 0.7864(5) 0.1951(4) 0.2942(3) 0.0543(12) Uani 1 1 d . . .
H35 H 0.8414 0.2012 0.2380 0.065(15) Uiso 1 1 calc R A .
C36 C 0.7136(5) 0.2860(4) 0.3327(3) 0.0428(9) Uani 1 1 d . A .
H36 H 0.7199 0.3536 0.3026 0.054(13) Uiso 1 1 calc R . .

loop_
_atom_site_aniso_label
_atom_site_aniso_U_11
_atom_site_aniso_U_22
_atom_site_aniso_U_33
_atom_site_aniso_U_23
_atom_site_aniso_U_13
_atom_site_aniso_U_12
Rh1 0.03002(15) 0.01960(13) 0.02611(14) -0.00108(9) -0.00113(9) 0.00245(10)
O1 0.0359(14) 0.0265(12) 0.0572(16) -0.0023(12) 0.0112(12) 0.0011(10)
N1 0.0330(15) 0.0267(14) 0.0338(15) -0.0015(12) 0.0006(12) -0.0031(12)
C11 0.0341(17) 0.0299(17) 0.0309(17) 0.0058(13) -0.0031(13) 0.0014(14)
C12 0.0307(17) 0.040(2) 0.042(2) 0.0030(16) 0.0030(15) 0.0047(15)
C13 0.039(3) 0.056(3) 0.043(4) 0.002(3) 0.000(3) -0.016(3)
C14 0.032(3) 0.052(3) 0.075(6) -0.022(4) -0.007(3) -0.009(2)
C15 0.044(3) 0.032(4) 0.048(5) -0.006(3) 0.001(3) -0.007(3)
C12A 0.0307(17) 0.040(2) 0.042(2) 0.0030(16) 0.0030(15) 0.0047(15)
C13A 0.039(3) 0.056(3) 0.043(4) 0.002(3) 0.000(3) -0.016(3)
C14A 0.032(3) 0.052(3) 0.075(6) -0.022(4) -0.007(3) -0.009(2)
C15A 0.044(3) 0.032(4) 0.048(5) -0.006(3) 0.001(3) -0.007(3)
O2 0.0457(14) 0.0242(11) 0.0301(12) 0.0005(10) -0.0081(10) 0.0032(10)
N2 0.0430(17) 0.0268(14) 0.0260(14) -0.0027(11) -0.0053(12) 0.0054(12)
C21 0.0313(17) 0.0275(16) 0.0255(16) 0.0016(13) -0.0021(13) 0.0004(13)
C22 0.040(2) 0.0324(18) 0.0293(17) 0.0074(14) -0.0063(14) 0.0016(15)
C23 0.086(5) 0.046(3) 0.036(3) 0.003(2) -0.024(3) 0.000(3)
C24 0.066(4) 0.035(2) 0.046(3) -0.009(2) -0.017(3) 0.003(2)
C25 0.088(8) 0.036(2) 0.041(3) -0.015(2) -0.031(3) 0.018(4)
C22A 0.040(2) 0.0324(18) 0.0293(17) 0.0074(14) -0.0063(14) 0.0016(15)
C23A 0.086(5) 0.046(3) 0.036(3) 0.003(2) -0.024(3) 0.000(3)
C24A 0.066(4) 0.035(2) 0.046(3) -0.009(2) -0.017(3) 0.003(2)
C25A 0.088(8) 0.036(2) 0.041(3) -0.015(2) -0.031(3) 0.018(4)
C31 0.0371(18) 0.0269(16) 0.0330(17) -0.0084(14) -0.0068(14) 0.0075(14)
C32 0.046(2) 0.0266(17) 0.048(2) -0.0033(16) -0.0124(17) 0.0045(16)
C33 0.059(3) 0.0255(19) 0.077(3) -0.008(2) -0.023(2) 0.0084(18)
C34 0.056(3) 0.045(3) 0.077(3) -0.033(2) -0.015(2) 0.021(2)
C35 0.049(2) 0.070(3) 0.043(2) -0.023(2) -0.0024(19) 0.023(2)
C36 0.046(2) 0.045(2) 0.037(2) -0.0061(17) -0.0031(16) 0.0120(18)

loop_
_atom_type_symbol
_atom_type_description
_atom_type_scat_dispersion_real
_atom_type_scat_dispersion_imag
_atom_type_scat_source
C C 0.0033 0.0016 'International Tables Vol C Tables 4.2.6.8 and 6.1.1.4'
H H 0.0000 0.0000 'International Tables Vol C Tables 4.2.6.8 and 6.1.1.4'
N N 0.0061 0.0033 'International Tables Vol C Tables 4.2.6.8 and 6.1.1.4'
O O 0.0106 0.0060 'International Tables Vol C Tables 4.2.6.8 and 6.1.1.4'
Rh Rh -1.1178 0.9187 'International Tables Vol C Tables 4.2.6.8 and 6.1.1.4'

loop_
_geom_angle_atom_site_label_1
_geom_angle_atom_site_label_2
_geom_angle_atom_site_label_3
_geom_angle
_geom_angle_site_symmetry_1
_geom_angle_site_symmetry_3
C31 Rh1 N1 103.07(14) . .
C31 Rh1 N2 96.74(13) . .
N1 Rh1 N2 88.28(12) . .
C31 Rh1 O2 91.10(12) . 3_666
N1 Rh1 O2 87.95(11) . 3_666
N2 Rh1 O2 171.90(11) . 3_666
C31 Rh1 O1 83.19(13) . 3_666
N1 Rh1 O1 173.67(11) . 3_666
N2 Rh1 O1 91.94(12) . 3_666
O2 Rh1 O1 91.03(11) 3_666 3_666
C11 O1 Rh1 133.0(2) . 3_666
C11 N1 C15 121.8(4) . .
C11 N1 Rh1 111.0(2) . .
C15 N1 Rh1 126.9(3) . .
O1 C11 N1 122.3(3) . .
O1 C11 C12 114.0(3) . .
N1 C11 C12 123.7(3) . .
C11 C12 C13 114.0(4) . .
C11 C12 H12A 108.7 . .
C13 C12 H12A 108.7 . .
C11 C12 H12B 108.7 . .
C13 C12 H12B 108.7 . .
H12A C12 H12B 107.6 . .
C14 C13 C12 113.5(5) . .
C14 C13 H13A 108.9 . .
C12 C13 H13A 108.9 . .
C14 C13 H13B 108.9 . .
C12 C13 H13B 108.9 . .
H13A C13 H13B 107.7 . .
C13 C14 C15 108.1(6) . .
C13 C14 H14A 110.1 . .
C15 C14 H14A 110.1 . .
C13 C14 H14B 110.1 . .
C15 C14 H14B 110.1 . .
H14A C14 H14B 108.4 . .
N1 C15 C14 112.7(6) . .
N1 C15 H15A 109.1 . .
C14 C15 H15A 109.1 . .
N1 C15 H15B 109.1 . .
C14 C15 H15B 109.1 . .
H15A C15 H15B 107.8 . .
C21 O2 Rh1 122.1(2) . 3_666
C21 N2 C25 119.7(4) . .
C21 N2 Rh1 119.8(2) . .
C25 N2 Rh1 119.9(3) . .
O2 C21 N2 123.9(3) . .
O2 C21 C22 114.4(3) . .
N2 C21 C22 121.6(3) . .
C23 C22 C21 117.0(3) . .
C23 C22 H22A 108.0 . .
C21 C22 H22A 108.0 . .
C23 C22 H22B 108.0 . .
C21 C22 H22B 108.0 . .
H22A C22 H22B 107.3 . .
C22 C23 C24 109.3(4) . .
C22 C23 H23A 109.8 . .
C24 C23 H23A 109.8 . .
C22 C23 H23B 109.8 . .
C24 C23 H23B 109.8 . .
H23A C23 H23B 108.3 . .
C23 C24 C25 106.5(7) . .
C23 C24 H24A 110.4 . .
C25 C24 H24A 110.4 . .
C23 C24 H24B 110.4 . .
C25 C24 H24B 110.4 . .
H24A C24 H24B 108.6 . .
N2 C25 C24 113.9(7) . .
N2 C25 H25A 108.8 . .
C24 C25 H25A 108.8 . .
N2 C25 H25B 108.8 . .
C24 C25 H25B 108.8 . .
H25A C25 H25B 107.7 . .
C32 C31 C36 119.7(3) . .
C32 C31 Rh1 119.5(3) . .
C36 C31 Rh1 120.8(3) . .
C31 C32 C33 119.3(4) . .
C31 C32 H32 120.3 . .
C33 C32 H32 120.3 . .
C34 C33 C32 121.1(4) . .
C34 C33 H33 119.5 . .
C32 C33 H33 119.5 . .
C33 C34 C35 119.6(4) . .
C33 C34 H34 120.2 . .
C35 C34 H34 120.2 . .
C36 C35 C34 120.1(4) . .
C36 C35 H35 120.0 . .
C34 C35 H35 120.0 . .
C35 C36 C31 120.1(4) . .
C35 C36 H36 119.9 . .
C31 C36 H36 119.9 . .

loop_
_geom_bond_atom_site_label_1
_geom_bond_atom_site_label_2
_geom_bond_distance
_geom_bond_site_symmetry_2
Rh1 C31 1.996(3) .
Rh1 N1 1.997(3) .
Rh1 N2 2.027(3) .
Rh1 O2 2.061(2) 3_666
Rh1 O1 2.105(3) 3_666
O1 C11 1.291(4) .
O1 Rh1 2.105(3) 3_666
N1 C11 1.304(5) .
N1 C15 1.490(10) .
C11 C12 1.473(5) .
C12 C13 1.541(7) .
C12 H12A 0.9800 .
C12 H12B 0.9800 .
C13 C14 1.498(8) .
C13 H13A 0.9800 .
C13 H13B 0.9800 .
C14 C15 1.524(7) .
C14 H14A 0.9800 .
C14 H14B 0.9800 .
C15 H15A 0.9800 .
C15 H15B 0.9800 .
O2 C21 1.290(4) .
O2 Rh1 2.061(2) 3_666
N2 C21 1.306(4) .
N2 C25 1.468(15) .
C21 C22 1.514(4) .
C22 C23 1.503(6) .
C22 H22A 0.9800 .
C22 H22B 0.9800 .
C23 C24 1.514(7) .
C23 H23A 0.9800 .
C23 H23B 0.9800 .
C24 C25 1.520(10) .
C24 H24A 0.9800 .
C24 H24B 0.9800 .
C25 H25A 0.9800 .
C25 H25B 0.9800 .
C31 C32 1.389(5) .
C31 C36 1.394(5) .
C32 C33 1.407(6) .
C32 H32 0.9400 .
C33 C34 1.364(8) .
C33 H33 0.9400 .
C34 C35 1.400(8) .
C34 H34 0.9400 .
C35 C36 1.390(6) .
C35 H35 0.9400 .
C36 H36 0.9400 .

loop_
_geom_torsion_atom_site_label_1
_geom_torsion_atom_site_label_2
_geom_torsion_atom_site_label_3
_geom_torsion_atom_site_label_4
_geom_torsion
_geom_torsion_site_symmetry_1
C31 Rh1 N1 C11 175.9(2) .
N2 Rh1 N1 C11 -87.6(2) .
O2 Rh1 N1 C11 85.2(2) 3_666
C31 Rh1 N1 C15 2.3(5) .
N2 Rh1 N1 C15 98.8(4) .
O2 Rh1 N1 C15 -88.3(4) 3_666
Rh1 O1 C11 N1 -0.2(5) 3_666
Rh1 O1 C11 C12 -179.6(2) 3_666
C15 N1 C11 O1 173.6(4) .
Rh1 N1 C11 O1 -0.3(4) .
C15 N1 C11 C12 -7.1(6) .
Rh1 N1 C11 C12 179.0(3) .
O1 C11 C12 C13 -171.7(4) .
N1 C11 C12 C13 8.9(6) .
C11 C12 C13 C14 -34.5(8) .
C12 C13 C14 C15 55.6(11) .
C11 N1 C15 C14 29.8(9) .
C15A N1 C15 C14 -59(2) .
Rh1 N1 C15 C14 -157.4(5) .
C13 C14 C15 N1 -52.6(10) .
C11 N1 C15A C14A -37.0(17) .
C15 N1 C15A C14A 66(2) .
Rh1 N1 C15A C14A 162.4(8) .
C13A C14A C15A N1 59.0(19) .
C31 Rh1 N2 C21 -154.4(3) .
N1 Rh1 N2 C21 102.6(3) .
O1 Rh1 N2 C21 -71.0(3) 3_666
C31 Rh1 N2 C25 34.5(7) .
N1 Rh1 N2 C25 -68.5(7) .
O1 Rh1 N2 C25 117.9(7) 3_666
Rh1 O2 C21 N2 -8.3(5) 3_666
Rh1 O2 C21 C22 172.8(2) 3_666
C25 N2 C21 O2 173.1(7) .
C25A N2 C21 O2 161(6) .
Rh1 N2 C21 O2 1.9(5) .
C25 N2 C21 C22 -8.1(8) .
C25A N2 C21 C22 -21(6) .
Rh1 N2 C21 C22 -179.3(2) .
O2 C21 C22 C23 -176.7(4) .
N2 C21 C22 C23 4.4(6) .
C21 C22 C23 C24 31.2(8) .
C22 C23 C24 C25 -59.8(10) .
C21 N2 C25 C24 -24.5(13) .
Rh1 N2 C25 C24 146.6(6) .
C23 C24 C25 N2 58.7(11) .
C21 N2 C25A C24A 34(10) .
C25 N2 C25A C24A -75(17) .
C23A C24A C25A N2 -55(9) .
N1 Rh1 C31 C32 -45.2(3) .
N2 Rh1 C31 C32 -135.0(3) .
O2 Rh1 C31 C32 43.0(3) 3_666
O1 Rh1 C31 C32 133.9(3) 3_666
N1 Rh1 C31 C36 135.5(3) .
N2 Rh1 C31 C36 45.7(3) .
O2 Rh1 C31 C36 -136.4(3) 3_666
O1 Rh1 C31 C36 -45.5(3) 3_666
C36 C31 C32 C33 -4.2(6) .
Rh1 C31 C32 C33 176.4(3) .
C31 C32 C33 C34 1.4(6) .
C32 C33 C34 C35 2.1(7) .
C33 C34 C35 C36 -2.6(7) .
C34 C35 C36 C31 -0.2(6) .
C32 C31 C36 C35 3.7(6) .
Rh1 C31 C36 C35 -177.0(3) .
